data_1571744
loop_
_publ_author_name
'Zhu, Mengjie'
'Wang, Puzhao'
'Wu, Zhengqiu'
'Zhong, Yangfa'
'Su, Laiman'
'Xin, Yuquan'
'Spokoyny, Alexander M.'
'Zou, Chao'
'Mu, Xin'

_publ_section_title
;
 A Pd-catalyzed route to carborane-fused boron heterocycles.
;
_journal_issue 27
_journal_name_full 'Chemical science'
_journal_page_first 10392
_journal_page_last 10401
_journal_paper_doi 10.1039/d4sc02214a
_journal_volume 15
_journal_year 2024
_chemical_formula_moiety 'C17 H24 B10 N2 O3'
_chemical_formula_sum 'C17 H24 B10 N2 O3'
_chemical_formula_weight 412.48
_chemical_name_systematic 123
_space_group_crystal_system monoclinic
_space_group_IT_number 14
_space_group_name_Hall '-P 2yn'
_space_group_name_H-M_alt 'P 1 21/n 1'
_atom_sites_solution_hydrogens geom
_atom_sites_solution_primary iterative
_audit_creation_date 2023-11-01
_audit_creation_method
;
Olex2 1.5
(compiled 2023.08.24 svn.re1ec1418 for OlexSys, GUI svn.r6817)
;
_audit_update_record
;
2024-01-04 deposited with the CCDC.	2024-05-28 downloaded from the CCDC.
;
_cell_angle_alpha 90
_cell_angle_beta 90.430(13)
_cell_angle_gamma 90
_cell_formula_units_Z 4
_cell_length_a 9.712(2)
_cell_length_b 11.259(3)
_cell_length_c 19.629(3)
_cell_measurement_reflns_used 238
_cell_measurement_temperature 193.00
_cell_measurement_theta_max 67.60
_cell_measurement_theta_min 28.29
_cell_volume 2146.3(8)
_computing_cell_refinement 'SAINT V8.40B (?, 2016)'
_computing_data_reduction 'SAINT V8.40B (?, 2016)'
_computing_molecular_graphics 'Olex2 1.5 (Dolomanov et al., 2009)'
_computing_publication_material 'Olex2 1.5 (Dolomanov et al., 2009)'
_computing_structure_refinement 'olex2.refine 1.5 (Bourhis et al., 2015)'
_computing_structure_solution 'olex2.solve 1.5 (Bourhis et al., 2015)'
_diffrn_ambient_temperature 193.00
_diffrn_measured_fraction_theta_full 0.989
_diffrn_measured_fraction_theta_max 0.987
_diffrn_measurement_device_type 'Bruker D8 VENTURE'
_diffrn_measurement_method '\f and \w scans'
_diffrn_radiation_type CuK\a
_diffrn_radiation_wavelength 1.54178
_diffrn_reflns_av_R_equivalents 0.0865
_diffrn_reflns_av_unetI/netI 0.0731
_diffrn_reflns_Laue_measured_fraction_full 0.989
_diffrn_reflns_Laue_measured_fraction_max 0.987
_diffrn_reflns_limit_h_max 11
_diffrn_reflns_limit_h_min -10
_diffrn_reflns_limit_k_max 13
_diffrn_reflns_limit_k_min -13
_diffrn_reflns_limit_l_max 23
_diffrn_reflns_limit_l_min -23
_diffrn_reflns_number 15785
_diffrn_reflns_point_group_measured_fraction_full 0.989
_diffrn_reflns_point_group_measured_fraction_max 0.987
_diffrn_reflns_theta_full 67.679
_diffrn_reflns_theta_max 68.031
_diffrn_reflns_theta_min 4.527
_diffrn_source_current 1.1
_diffrn_source_power 0.05500000000000001
_diffrn_source_voltage 50.0
_diffrn_standards_number 0
_exptl_absorpt_coefficient_mu 0.600
_exptl_absorpt_correction_T_max 0.7531
_exptl_absorpt_correction_T_min 0.4979
_exptl_absorpt_correction_type multi-scan
_exptl_absorpt_process_details
;
SADABS-2016/2 (Bruker,2016/2) was used for absorption correction.
wR2(int) was 0.1428 before and 0.0837 after correction.
The Ratio of minimum to maximum transmission is 0.6611.
The \l/2 correction factor is Not present.
;
_exptl_crystal_colour 'clear light colourless'
_exptl_crystal_colour_lustre clear
_exptl_crystal_colour_modifier light
_exptl_crystal_colour_primary colourless
_exptl_crystal_density_diffrn 1.276
_exptl_crystal_description block
_exptl_crystal_F_000 856
_exptl_crystal_size_max 0.13
_exptl_crystal_size_mid 0.12
_exptl_crystal_size_min 0.11
_refine_diff_density_max 0.453
_refine_diff_density_min -0.303
_refine_diff_density_rms 0.073
_refine_ls_extinction_coef 0.0030(8)
_refine_ls_extinction_expression Fc^*^=kFc[1+0.001xFc^2^\l^3^/sin(2\q)]^-1/4^
_refine_ls_extinction_method 'SHELXL-2018/3 (Sheldrick 2018)'
_refine_ls_goodness_of_fit_ref 1.055
_refine_ls_hydrogen_treatment constr
_refine_ls_matrix_type full
_refine_ls_number_parameters 302
_refine_ls_number_reflns 3870
_refine_ls_number_restraints 0
_refine_ls_restrained_S_all 1.055
_refine_ls_R_factor_all 0.0922
_refine_ls_R_factor_gt 0.0685
_refine_ls_shift/su_max 0.002
_refine_ls_shift/su_mean 0.000
_refine_ls_structure_factor_coef Fsqd
_refine_ls_weighting_details 'w=1/[\s^2^(Fo^2^)+(0.1262P)^2^+0.2895P] where P=(Fo^2^+2Fc^2^)/3'
_refine_ls_weighting_scheme calc
_refine_ls_wR_factor_gt 0.1879
_refine_ls_wR_factor_ref 0.2056
_reflns_Friedel_coverage 0.000
_reflns_number_gt 2780
_reflns_number_total 3870
_reflns_threshold_expression 'I > 2\s(I)'
_cod_data_source_file d4sc02214a2.cif
_cod_data_source_block cu_20231031_zm_hdlg_wpz_0m
_cod_depositor_comments 'Adding full bibliography for 1571739--1571749.cif.'
_cod_original_cell_volume 2146.4(8)
_cod_database_code 1571744
_shelx_shelxl_version_number 2018/3
_shelx_space_group_comment
;
The symmetry employed for this shelxl refinement is uniquely defined
by the following loop, which should always be used as a source of
symmetry information in preference to the above space-group names.
They are only intended as comments.
;
_shelx_estimated_absorpt_t_max 0.937
_shelx_estimated_absorpt_t_min 0.926
_olex2_refinement_description
;
1. Fixed Uiso
 At 1.2 times of:
  All B(H) groups, All C(H) groups
 At 1.5 times of:
  All C(H,H,H) groups
2. Uiso/Uaniso restraints and constraints
O3A: within 2A with sigma of 0.001 and sigma for terminal atoms of 0.002 within
2A
3. Others
 Sof(O3A)=1-FVAR(1)
 Sof(O3)=FVAR(1)
4.a Aromatic/amide H refined with riding coordinates:
 C3(H3), C4(H4a), C5(H5a), C9(H9a), C10(H10), C13(H13), C14(H14), C16(H16)
4.b Idealised Me refined as rotating group:
 C8(H8a,H8b,H8c), C17(H17a,H17b,H17c)
4.c Boron cage BH refined with riding coordinates:
 C1(H1), B1(H1a), C2(H2), B2(H2a), B3(H3a), B4(H4), B5(H5), B6(H6), B7(H7),
 B9(H9)
;
_olex2_submission_special_instructions 'No special instructions were received'

loop_
_space_group_symop_operation_xyz
'x, y, z'
'-x+1/2, y+1/2, -z+1/2'
'-x, -y, -z'
'x-1/2, -y-1/2, z-1/2'

loop_
_atom_site_label
_atom_site_type_symbol
_atom_site_fract_x
_atom_site_fract_y
_atom_site_fract_z
_atom_site_U_iso_or_equiv
_atom_site_adp_type
_atom_site_occupancy
_atom_site_site_symmetry_order
_atom_site_calc_flag
_atom_site_refinement_flags_posn
_atom_site_refinement_flags_adp
_atom_site_refinement_flags_occupancy
_atom_site_disorder_assembly
_atom_site_disorder_group
N1 N 0.3244(2) 0.29158(16) 0.69818(10) 0.0306(5) Uani 1 1 d . . . . .
O1 O 0.1763(2) -0.02939(15) 0.49797(9) 0.0372(5) Uani 1 1 d . . . . .
C1 C 0.7008(3) 0.2576(2) 0.79646(13) 0.0338(6) Uani 1 1 d . . . . .
H1 H 0.790049 0.194773 0.794311 0.041 Uiso 1 1 calc R U . . .
B1 B 0.4441(3) 0.4367(2) 0.80146(14) 0.0312(6) Uani 1 1 d . . . . .
H1A H 0.354445 0.499071 0.803888 0.037 Uiso 1 1 calc R U . . .
C2 C 0.5408(3) 0.3919(2) 0.86994(13) 0.0354(6) Uani 1 1 d . . . . .
H2 H 0.513418 0.427677 0.921345 0.042 Uiso 1 1 calc R U . . .
B2 B 0.6167(3) 0.4876(2) 0.81343(15) 0.0343(7) Uani 1 1 d . . . . .
H2A H 0.640261 0.583225 0.824066 0.041 Uiso 1 1 calc R U . . .
N2 N 0.5403(2) 0.53317(17) 0.67775(11) 0.0332(5) Uani 1 1 d . . . . .
O2 O 0.7073(3) 0.5116(2) 0.51272(11) 0.0744(8) Uani 1 1 d . . . . .
C3 C 0.4591(3) 0.6307(2) 0.69104(15) 0.0409(7) Uani 1 1 d . . . . .
H3 H 0.410892 0.643759 0.732297 0.049 Uiso 1 1 calc R U . . .
O3A O 0.675(8) 0.365(2) 0.581(2) 0.13(3) Uani 0.19(2) 1 d . . P A 2
O3 O 0.7653(5) 0.4041(7) 0.6037(2) 0.060(2) Uani 0.81(2) 1 d . . P A 1
B3 B 0.7103(3) 0.3714(3) 0.85286(16) 0.0368(7) Uani 1 1 d . . . . .
H3A H 0.797554 0.389236 0.889055 0.044 Uiso 1 1 calc R U . . .
B4 B 0.5964(3) 0.2500(3) 0.86575(16) 0.0377(7) Uani 1 1 d . . . . .
H4 H 0.609654 0.188509 0.910169 0.045 Uiso 1 1 calc R U . . .
C4 C 0.4579(3) 0.7064(3) 0.63623(18) 0.0527(8) Uani 1 1 d . . . . .
H4A H 0.410377 0.780002 0.633087 0.063 Uiso 1 1 calc R U . . .
B5 B 0.4318(3) 0.2902(2) 0.83452(14) 0.0340(7) Uani 1 1 d . . . . .
H5 H 0.335194 0.256689 0.858723 0.041 Uiso 1 1 calc R U . . .
C5 C 0.5388(3) 0.6555(3) 0.58642(16) 0.0517(8) Uani 1 1 d . . . . .
H5A H 0.556089 0.687824 0.542594 0.062 Uiso 1 1 calc R U . . .
C6 C 0.5892(3) 0.5511(2) 0.61113(13) 0.0408(7) Uani 1 1 d . . . . .
B6 B 0.5407(3) 0.1988(2) 0.78509(15) 0.0338(7) Uani 1 1 d . . . . .
H6 H 0.518042 0.102560 0.775970 0.041 Uiso 1 1 calc R U . . .
B7 B 0.6195(3) 0.2892(2) 0.72162(15) 0.0309(6) Uani 1 1 d . . . . .
H7 H 0.647550 0.252170 0.670613 0.037 Uiso 1 1 calc R U . . .
C7 C 0.6909(4) 0.4755(3) 0.57747(15) 0.0490(8) Uani 1 1 d . . . . .
B8 B 0.4445(3) 0.3137(2) 0.74422(14) 0.0297(6) Uani 1 1 d . . . . .
C8 C 0.8076(5) 0.4513(3) 0.47256(19) 0.0770(13) Uani 1 1 d . . . . .
H8A H 0.796097 0.473804 0.424625 0.116 Uiso 1 1 calc R U . . .
H8B H 0.795391 0.365309 0.477293 0.116 Uiso 1 1 calc R U . . .
H8C H 0.900156 0.473468 0.488227 0.116 Uiso 1 1 calc R U . . .
B9 B 0.7272(3) 0.3965(2) 0.76432(16) 0.0352(7) Uani 1 1 d . . . . .
H9 H 0.825796 0.429461 0.741927 0.042 Uiso 1 1 calc R U . . .
C9 C 0.2037(3) 0.3570(2) 0.69754(14) 0.0372(6) Uani 1 1 d . . . . .
H9A H 0.186145 0.422336 0.726855 0.045 Uiso 1 1 calc R U . . .
C10 C 0.1135(3) 0.3163(2) 0.64986(14) 0.0378(6) Uani 1 1 d . . . . .
H10 H 0.024186 0.346753 0.640396 0.045 Uiso 1 1 calc R U . . .
B10 B 0.5625(3) 0.4395(2) 0.73113(15) 0.0302(6) Uani 1 1 d . . . . .
C11 C 0.1793(3) 0.2182(2) 0.61646(12) 0.0308(6) Uani 1 1 d . . . . .
C12 C 0.3105(3) 0.20505(19) 0.64768(12) 0.0291(6) Uani 1 1 d . . . . .
C13 C 0.3989(3) 0.1143(2) 0.62805(13) 0.0337(6) Uani 1 1 d . . . . .
H13 H 0.486765 0.105652 0.649075 0.040 Uiso 1 1 calc R U . . .
C14 C 0.1386(3) 0.1396(2) 0.56518(12) 0.0322(6) Uani 1 1 d . . . . .
H14 H 0.051511 0.148138 0.543344 0.039 Uiso 1 1 calc R U . . .
C15 C 0.2268(3) 0.0490(2) 0.54666(12) 0.0300(6) Uani 1 1 d . . . . .
C16 C 0.3564(3) 0.0364(2) 0.57712(13) 0.0340(6) Uani 1 1 d . . . . .
H16 H 0.415831 -0.025771 0.562953 0.041 Uiso 1 1 calc R U . . .
C17 C 0.2624(3) -0.1243(2) 0.47765(14) 0.0422(7) Uani 1 1 d . . . . .
H17A H 0.214435 -0.172740 0.443448 0.063 Uiso 1 1 calc R U . . .
H17B H 0.285206 -0.173576 0.517337 0.063 Uiso 1 1 calc R U . . .
H17C H 0.347291 -0.092375 0.458119 0.063 Uiso 1 1 calc R U . . .

loop_
_atom_site_aniso_label
_atom_site_aniso_U_11
_atom_site_aniso_U_22
_atom_site_aniso_U_33
_atom_site_aniso_U_23
_atom_site_aniso_U_13
_atom_site_aniso_U_12
N1 0.0249(12) 0.0247(10) 0.0423(11) -0.0054(8) -0.0074(9) 0.0019(8)
O1 0.0371(12) 0.0357(10) 0.0385(9) -0.0068(7) -0.0082(8) -0.0027(8)
C1 0.0288(15) 0.0283(12) 0.0443(14) -0.0049(11) -0.0088(11) 0.0060(10)
B1 0.0310(17) 0.0263(13) 0.0361(14) -0.0035(11) -0.0039(12) 0.0024(12)
C2 0.0341(16) 0.0351(13) 0.0370(13) -0.0049(10) -0.0057(11) 0.0049(11)
B2 0.0303(18) 0.0284(14) 0.0440(16) -0.0095(12) -0.0093(13) 0.0014(12)
N2 0.0281(13) 0.0285(10) 0.0431(12) -0.0002(9) -0.0036(9) -0.0003(9)
O2 0.108(2) 0.0692(15) 0.0465(13) 0.0001(11) 0.0172(13) 0.0012(15)
C3 0.0320(17) 0.0330(13) 0.0577(16) 0.0066(12) -0.0019(13) 0.0046(11)
O3A 0.26(7) 0.048(10) 0.100(18) -0.003(11) 0.09(3) 0.019(18)
O3 0.067(3) 0.060(3) 0.052(2) 0.0089(17) 0.0169(18) 0.013(2)
B3 0.0285(18) 0.0374(15) 0.0444(16) -0.0103(13) -0.0084(13) 0.0051(13)
B4 0.037(2) 0.0343(15) 0.0415(16) -0.0005(13) -0.0045(14) 0.0072(13)
C4 0.0351(19) 0.0456(16) 0.077(2) 0.0204(15) -0.0102(16) 0.0030(13)
B5 0.0316(18) 0.0319(14) 0.0383(15) 0.0010(12) -0.0024(13) 0.0007(12)
C5 0.046(2) 0.0574(18) 0.0512(16) 0.0181(15) -0.0183(15) -0.0120(15)
C6 0.0417(18) 0.0420(14) 0.0385(13) -0.0050(12) -0.0067(12) -0.0126(13)
B6 0.0303(18) 0.0238(13) 0.0472(16) -0.0006(12) -0.0070(13) 0.0021(11)
B7 0.0245(16) 0.0281(13) 0.0401(14) -0.0059(12) -0.0054(12) 0.0018(11)
C7 0.064(2) 0.0387(15) 0.0448(16) -0.0016(13) 0.0025(15) -0.0121(15)
B8 0.0273(17) 0.0232(12) 0.0386(14) -0.0034(11) -0.0041(12) 0.0016(11)
C8 0.102(4) 0.068(2) 0.061(2) -0.0134(18) 0.034(2) -0.023(2)
B9 0.0284(18) 0.0298(14) 0.0473(16) -0.0054(12) -0.0037(13) 0.0006(12)
C9 0.0337(17) 0.0287(12) 0.0490(15) -0.0043(11) -0.0062(12) 0.0070(11)
C10 0.0281(16) 0.0336(13) 0.0515(15) -0.0009(12) -0.0098(12) 0.0046(11)
B10 0.0262(16) 0.0228(12) 0.0414(15) -0.0072(11) -0.0036(12) 0.0001(11)
C11 0.0268(15) 0.0274(11) 0.0380(12) 0.0054(10) -0.0052(11) -0.0020(10)
C12 0.0284(15) 0.0218(11) 0.0372(12) -0.0001(9) -0.0050(10) -0.0041(10)
C13 0.0279(15) 0.0276(12) 0.0456(14) -0.0031(10) -0.0077(11) -0.0030(10)
C14 0.0284(15) 0.0320(12) 0.0360(12) 0.0044(10) -0.0070(11) -0.0039(10)
C15 0.0326(16) 0.0258(11) 0.0314(12) 0.0018(9) -0.0041(10) -0.0078(10)
C16 0.0317(16) 0.0265(12) 0.0437(14) -0.0049(10) -0.0018(11) -0.0001(10)
C17 0.048(2) 0.0344(13) 0.0439(14) -0.0058(12) -0.0100(13) -0.0005(12)

loop_
_atom_type_symbol
_atom_type_description
_atom_type_scat_dispersion_real
_atom_type_scat_dispersion_imag
_atom_type_scat_source
C C 0.0181 0.0091 'International Tables Vol C Tables 4.2.6.8 and 6.1.1.4'
H H 0.0000 0.0000 'International Tables Vol C Tables 4.2.6.8 and 6.1.1.4'
B B 0.0090 0.0039 'International Tables Vol C Tables 4.2.6.8 and 6.1.1.4'
N N 0.0311 0.0180 'International Tables Vol C Tables 4.2.6.8 and 6.1.1.4'
O O 0.0492 0.0322 'International Tables Vol C Tables 4.2.6.8 and 6.1.1.4'

loop_
_geom_angle_atom_site_label_1
_geom_angle_atom_site_label_2
_geom_angle_atom_site_label_3
_geom_angle
_geom_angle_site_symmetry_1
_geom_angle_site_symmetry_3
_geom_angle_publ_flag
C9 N1 B8 125.1(2) . . ?
C9 N1 C12 106.7(2) . . ?
C12 N1 B8 128.2(2) . . ?
C15 O1 C17 117.9(2) . . ?
B3 C1 H1 117.6 . . ?
B3 C1 B4 63.05(18) . . ?
B3 C1 B6 115.1(2) . . ?
B3 C1 B7 115.38(19) . . ?
B3 C1 B9 62.69(17) . . ?
B4 C1 H1 117.6 . . ?
B4 C1 B9 115.7(2) . . ?
B6 C1 H1 117.1 . . ?
B6 C1 B4 62.43(18) . . ?
B6 C1 B9 116.6(2) . . ?
B7 C1 H1 117.0 . . ?
B7 C1 B4 115.1(2) . . ?
B7 C1 B6 63.29(17) . . ?
B7 C1 B9 63.82(16) . . ?
B9 C1 H1 116.5 . . ?
C2 B1 H1A 125.0 . . ?
C2 B1 B2 58.79(17) . . ?
C2 B1 B5 58.49(16) . . ?
C2 B1 B8 105.24(19) . . ?
C2 B1 B10 104.9(2) . . ?
B2 B1 H1A 121.5 . . ?
B2 B1 B10 59.46(17) . . ?
B5 B1 H1A 120.8 . . ?
B5 B1 B2 108.4(2) . . ?
B5 B1 B8 60.65(15) . . ?
B5 B1 B10 109.9(2) . . ?
B8 B1 H1A 121.3 . . ?
B8 B1 B2 109.0(2) . . ?
B8 B1 B10 61.75(16) . . ?
B10 B1 H1A 121.5 . . ?
B1 C2 H2 118.0 . . ?
B1 C2 B2 62.82(17) . . ?
B2 C2 H2 117.6 . . ?
B3 C2 B1 114.3(2) . . ?
B3 C2 H2 117.6 . . ?
B3 C2 B2 62.34(18) . . ?
B3 C2 B5 115.4(2) . . ?
B4 C2 B1 114.5(2) . . ?
B4 C2 H2 117.5 . . ?
B4 C2 B2 115.0(2) . . ?
B4 C2 B3 63.30(18) . . ?
B4 C2 B5 62.77(17) . . ?
B5 C2 B1 62.72(16) . . ?
B5 C2 H2 117.3 . . ?
B5 C2 B2 115.3(2) . . ?
B1 B2 H2A 121.5 . . ?
C2 B2 B1 58.40(16) . . ?
C2 B2 H2A 124.8 . . ?
C2 B2 B3 58.33(17) . . ?
C2 B2 B9 104.7(2) . . ?
C2 B2 B10 105.7(2) . . ?
B3 B2 B1 107.4(2) . . ?
B3 B2 H2A 121.7 . . ?
B3 B2 B9 59.95(17) . . ?
B3 B2 B10 108.6(2) . . ?
B9 B2 B1 108.3(2) . . ?
B9 B2 H2A 122.2 . . ?
B9 B2 B10 60.46(17) . . ?
B10 B2 B1 60.77(17) . . ?
B10 B2 H2A 121.4 . . ?
C3 N2 C6 105.0(2) . . ?
C3 N2 B10 120.5(2) . . ?
C6 N2 B10 134.5(2) . . ?
C7 O2 C8 117.6(3) . . ?
N2 C3 H3 124.8 . . ?
C4 C3 N2 110.4(3) . . ?
C4 C3 H3 124.8 . . ?
C1 B3 C2 100.6(2) . . ?
C1 B3 B2 104.4(2) . . ?
C1 B3 H3A 125.9 . . ?
C1 B3 B4 58.73(17) . . ?
C1 B3 B9 58.97(16) . . ?
C2 B3 B2 59.33(17) . . ?
C2 B3 H3A 125.5 . . ?
C2 B3 B4 58.10(17) . . ?
C2 B3 B9 105.6(2) . . ?
B2 B3 H3A 122.0 . . ?
B2 B3 B4 108.2(2) . . ?
B2 B3 B9 60.20(17) . . ?
B4 B3 H3A 121.1 . . ?
B9 B3 H3A 121.3 . . ?
B9 B3 B4 109.0(2) . . ?
C1 B4 B3 58.23(17) . . ?
C1 B4 H4 125.9 . . ?
C1 B4 B5 104.6(2) . . ?
C1 B4 B6 58.74(17) . . ?
C2 B4 C1 100.6(2) . . ?
C2 B4 B3 58.61(17) . . ?
C2 B4 H4 125.6 . . ?
C2 B4 B5 59.03(17) . . ?
C2 B4 B6 104.9(2) . . ?
B3 B4 H4 121.2 . . ?
B5 B4 B3 108.4(2) . . ?
B5 B4 H4 121.8 . . ?
B6 B4 B3 108.1(2) . . ?
B6 B4 H4 121.9 . . ?
B6 B4 B5 60.15(17) . . ?
C3 C4 H4A 126.4 . . ?
C3 C4 C5 107.2(3) . . ?
C5 C4 H4A 126.4 . . ?
B1 B5 H5 121.8 . . ?
B1 B5 B8 59.85(15) . . ?
C2 B5 B1 58.79(15) . . ?
C2 B5 B4 58.20(16) . . ?
C2 B5 H5 125.0 . . ?
C2 B5 B6 104.0(2) . . ?
C2 B5 B8 104.8(2) . . ?
B4 B5 B1 107.5(2) . . ?
B4 B5 H5 121.7 . . ?
B4 B5 B6 59.88(17) . . ?
B4 B5 B8 108.1(2) . . ?
B6 B5 B1 107.3(2) . . ?
B6 B5 H5 122.8 . . ?
B6 B5 B8 59.96(16) . . ?
B8 B5 H5 122.1 . . ?
C4 C5 H5A 125.9 . . ?
C6 C5 C4 108.1(3) . . ?
C6 C5 H5A 125.9 . . ?
N2 C6 C7 124.6(3) . . ?
C5 C6 N2 109.4(3) . . ?
C5 C6 C7 125.7(3) . . ?
C1 B6 B4 58.82(17) . . ?
C1 B6 B5 104.5(2) . . ?
C1 B6 H6 125.1 . . ?
C1 B6 B7 58.27(16) . . ?
C1 B6 B8 104.58(19) . . ?
B4 B6 B5 59.96(17) . . ?
B4 B6 H6 121.2 . . ?
B4 B6 B7 108.0(2) . . ?
B4 B6 B8 108.8(2) . . ?
B5 B6 H6 122.2 . . ?
B5 B6 B7 108.19(19) . . ?
B5 B6 B8 60.76(16) . . ?
B7 B6 H6 121.7 . . ?
B8 B6 H6 121.9 . . ?
B8 B6 B7 59.90(16) . . ?
C1 B7 B6 58.43(16) . . ?
C1 B7 H7 125.5 . . ?
C1 B7 B8 104.8(2) . . ?
C1 B7 B9 58.26(16) . . ?
C1 B7 B10 104.46(19) . . ?
B6 B7 H7 121.3 . . ?
B6 B7 B9 107.9(2) . . ?
B6 B7 B10 109.3(2) . . ?
B8 B7 B6 59.98(17) . . ?
B8 B7 H7 121.3 . . ?
B8 B7 B9 109.38(19) . . ?
B8 B7 B10 62.03(16) . . ?
B9 B7 H7 121.4 . . ?
B10 B7 H7 121.5 . . ?
B10 B7 B9 59.77(16) . . ?
O2 C7 C6 109.6(3) . . ?
O3A C7 O2 111.6(16) . . ?
O3A C7 C6 118(2) . . ?
O3 C7 O2 122.3(4) . . ?
O3 C7 C6 127.2(3) . . ?
N1 B8 B1 120.4(2) . . ?
N1 B8 B5 120.9(2) . . ?
N1 B8 B6 123.8(2) . . ?
N1 B8 B7 124.5(2) . . ?
N1 B8 B10 121.9(2) . . ?
B1 B8 B5 59.50(15) . . ?
B1 B8 B6 106.47(19) . . ?
B1 B8 B10 59.67(16) . . ?
B5 B8 B10 107.37(19) . . ?
B6 B8 B5 59.29(16) . . ?
B6 B8 B10 107.2(2) . . ?
B7 B8 B1 106.5(2) . . ?
B7 B8 B5 107.2(2) . . ?
B7 B8 B6 60.12(17) . . ?
B7 B8 B10 59.22(16) . . ?
O2 C8 H8A 109.5 . . ?
O2 C8 H8B 109.5 . . ?
O2 C8 H8C 109.5 . . ?
H8A C8 H8B 109.5 . . ?
H8A C8 H8C 109.5 . . ?
H8B C8 H8C 109.5 . . ?
C1 B9 B2 103.6(2) . . ?
C1 B9 B3 58.35(16) . . ?
C1 B9 B7 57.92(15) . . ?
C1 B9 H9 125.4 . . ?
C1 B9 B10 104.2(2) . . ?
B2 B9 B7 106.8(2) . . ?
B2 B9 H9 123.0 . . ?
B2 B9 B10 59.93(16) . . ?
B3 B9 B2 59.85(17) . . ?
B3 B9 B7 107.0(2) . . ?
B3 B9 H9 121.6 . . ?
B3 B9 B10 108.2(2) . . ?
B7 B9 H9 122.3 . . ?
B10 B9 B7 59.83(16) . . ?
B10 B9 H9 122.2 . . ?
N1 C9 H9A 124.2 . . ?
C10 C9 N1 111.6(2) . . ?
C10 C9 H9A 124.2 . . ?
C9 C10 H10 126.6 . . ?
C9 C10 C11 106.7(2) . . ?
C11 C10 H10 126.6 . . ?
B1 B10 B8 58.58(15) . . ?
B2 B10 B1 59.77(17) . . ?
B2 B10 B7 107.0(2) . . ?
B2 B10 B8 106.7(2) . . ?
B2 B10 B9 59.61(17) . . ?
N2 B10 B1 117.2(2) . . ?
N2 B10 B2 117.35(19) . . ?
N2 B10 B7 129.4(2) . . ?
N2 B10 B8 123.5(2) . . ?
N2 B10 B9 124.5(2) . . ?
B7 B10 B1 105.2(2) . . ?
B7 B10 B8 58.75(15) . . ?
B9 B10 B1 106.9(2) . . ?
B9 B10 B7 60.40(16) . . ?
B9 B10 B8 107.29(19) . . ?
C12 C11 C10 106.5(2) . . ?
C14 C11 C10 133.8(2) . . ?
C14 C11 C12 119.6(2) . . ?
N1 C12 C11 108.4(2) . . ?
C13 C12 N1 130.8(2) . . ?
C13 C12 C11 120.8(2) . . ?
C12 C13 H13 120.6 . . ?
C16 C13 C12 118.8(2) . . ?
C16 C13 H13 120.6 . . ?
C11 C14 H14 120.5 . . ?
C15 C14 C11 119.0(2) . . ?
C15 C14 H14 120.5 . . ?
O1 C15 C16 122.9(2) . . ?
C14 C15 O1 115.7(2) . . ?
C14 C15 C16 121.4(2) . . ?
C13 C16 C15 120.4(2) . . ?
C13 C16 H16 119.8 . . ?
C15 C16 H16 119.8 . . ?
O1 C17 H17A 109.5 . . ?
O1 C17 H17B 109.5 . . ?
O1 C17 H17C 109.5 . . ?
H17A C17 H17B 109.5 . . ?
H17A C17 H17C 109.5 . . ?
H17B C17 H17C 109.5 . . ?

loop_
_geom_bond_atom_site_label_1
_geom_bond_atom_site_label_2
_geom_bond_distance
_geom_bond_site_symmetry_2
_geom_bond_publ_flag
N1 B8 1.491(3) . ?
N1 C9 1.385(3) . ?
N1 C12 1.396(3) . ?
O1 C15 1.388(3) . ?
O1 C17 1.417(3) . ?
C1 H1 1.1200 . ?
C1 B3 1.695(4) . ?
C1 B4 1.705(4) . ?
C1 B6 1.703(4) . ?
C1 B7 1.700(4) . ?
C1 B9 1.707(4) . ?
B1 H1A 1.1200 . ?
B1 C2 1.710(4) . ?
B1 B2 1.786(4) . ?
B1 B5 1.777(4) . ?
B1 B8 1.783(4) . ?
B1 B10 1.804(4) . ?
C2 H2 1.1200 . ?
C2 B2 1.717(4) . ?
C2 B3 1.699(4) . ?
C2 B4 1.689(4) . ?
C2 B5 1.704(4) . ?
B2 H2A 1.1200 . ?
B2 B3 1.768(4) . ?
B2 B9 1.774(4) . ?
B2 B10 1.780(4) . ?
N2 C3 1.378(3) . ?
N2 C6 1.409(3) . ?
N2 B10 1.501(3) . ?
O2 C7 1.345(4) . ?
O2 C8 1.429(5) . ?
C3 H3 0.9500 . ?
C3 C4 1.373(4) . ?
O3A C7 1.26(3) . ?
O3 C7 1.195(5) . ?
B3 H3A 1.1200 . ?
B3 B4 1.778(5) . ?
B3 B9 1.770(4) . ?
B4 H4 1.1200 . ?
B4 B5 1.768(4) . ?
B4 B6 1.766(4) . ?
C4 H4A 0.9500 . ?
C4 C5 1.383(5) . ?
B5 H5 1.1200 . ?
B5 B6 1.771(4) . ?
B5 B8 1.797(4) . ?
C5 H5A 0.9500 . ?
C5 C6 1.362(4) . ?
C6 C7 1.465(5) . ?
B6 H6 1.1200 . ?
B6 B7 1.786(4) . ?
B6 B8 1.783(4) . ?
B7 H7 1.1200 . ?
B7 B8 1.782(4) . ?
B7 B9 1.801(4) . ?
B7 B10 1.790(4) . ?
B8 B10 1.841(4) . ?
C8 H8A 0.9800 . ?
C8 H8B 0.9800 . ?
C8 H8C 0.9800 . ?
B9 H9 1.1200 . ?
B9 B10 1.789(4) . ?
C9 H9A 0.9500 . ?
C9 C10 1.356(4) . ?
C10 H10 0.9500 . ?
C10 C11 1.437(4) . ?
C11 C12 1.418(3) . ?
C11 C14 1.396(3) . ?
C12 C13 1.391(4) . ?
C13 H13 0.9500 . ?
C13 C16 1.390(3) . ?
C14 H14 0.9500 . ?
C14 C15 1.382(4) . ?
C15 C16 1.397(4) . ?
C16 H16 0.9500 . ?
C17 H17A 0.9800 . ?
C17 H17B 0.9800 . ?
C17 H17C 0.9800 . ?

loop_
_geom_torsion_atom_site_label_1
_geom_torsion_atom_site_label_2
_geom_torsion_atom_site_label_3
_geom_torsion_atom_site_label_4
_geom_torsion
_geom_torsion_site_symmetry_1
_geom_torsion_site_symmetry_2
_geom_torsion_site_symmetry_3
_geom_torsion_site_symmetry_4
_geom_torsion_publ_flag
N1 B8 B10 B1 109.1(3) . . . . ?
N1 B8 B10 B2 146.0(2) . . . . ?
N1 B8 B10 N2 5.2(4) . . . . ?
N1 B8 B10 B7 -114.0(3) . . . . ?
N1 B8 B10 B9 -151.4(2) . . . . ?
N1 C9 C10 C11 -0.5(3) . . . . ?
N1 C12 C13 C16 177.4(2) . . . . ?
O1 C15 C16 C13 -176.8(2) . . . . ?
C1 B3 B4 C2 -129.1(2) . . . . ?
C1 B3 B4 B5 -96.1(2) . . . . ?
C1 B3 B4 B6 -32.43(19) . . . . ?
C1 B3 B9 B2 132.7(2) . . . . ?
C1 B3 B9 B7 32.78(19) . . . . ?
C1 B3 B9 B10 95.9(2) . . . . ?
C1 B4 B5 B1 -60.4(2) . . . . ?
C1 B4 B5 C2 -93.7(2) . . . . ?
C1 B4 B5 B6 39.83(18) . . . . ?
C1 B4 B5 B8 2.8(3) . . . . ?
C1 B4 B6 B5 -133.5(2) . . . . ?
C1 B4 B6 B7 -32.52(19) . . . . ?
C1 B4 B6 B8 -96.0(2) . . . . ?
C1 B6 B7 B8 -134.47(19) . . . . ?
C1 B6 B7 B9 -32.01(19) . . . . ?
C1 B6 B7 B10 -95.4(2) . . . . ?
C1 B6 B8 N1 152.5(2) . . . . ?
C1 B6 B8 B1 -61.0(3) . . . . ?
C1 B6 B8 B5 -98.7(2) . . . . ?
C1 B6 B8 B7 38.84(18) . . . . ?
C1 B6 B8 B10 1.6(3) . . . . ?
C1 B7 B8 N1 -151.5(2) . . . . ?
C1 B7 B8 B1 60.9(2) . . . . ?
C1 B7 B8 B5 -1.6(2) . . . . ?
C1 B7 B8 B6 -38.96(17) . . . . ?
C1 B7 B8 B10 98.8(2) . . . . ?
C1 B7 B9 B2 -95.8(2) . . . . ?
C1 B7 B9 B3 -32.95(19) . . . . ?
C1 B7 B9 B10 -134.4(2) . . . . ?
C1 B7 B10 B1 -62.2(2) . . . . ?
C1 B7 B10 B2 0.3(3) . . . . ?
C1 B7 B10 N2 151.0(3) . . . . ?
C1 B7 B10 B8 -99.3(2) . . . . ?
C1 B7 B10 B9 38.83(19) . . . . ?
C1 B9 B10 B1 59.7(2) . . . . ?
C1 B9 B10 B2 97.7(2) . . . . ?
C1 B9 B10 N2 -158.2(2) . . . . ?
C1 B9 B10 B7 -38.61(18) . . . . ?
C1 B9 B10 B8 -1.9(2) . . . . ?
B1 C2 B2 B3 -142.4(2) . . . . ?
B1 C2 B2 B9 -102.7(2) . . . . ?
B1 C2 B2 B10 -39.85(19) . . . . ?
B1 C2 B3 C1 -64.0(3) . . . . ?
B1 C2 B3 B2 36.6(2) . . . . ?
B1 C2 B3 B4 -106.4(2) . . . . ?
B1 C2 B3 B9 -3.5(3) . . . . ?
B1 C2 B4 C1 64.0(3) . . . . ?
B1 C2 B4 B3 106.1(2) . . . . ?
B1 C2 B4 B5 -36.8(2) . . . . ?
B1 C2 B4 B6 3.8(3) . . . . ?
B1 C2 B5 B4 142.2(2) . . . . ?
B1 C2 B5 B6 101.9(2) . . . . ?
B1 C2 B5 B8 39.82(19) . . . . ?
B1 B2 B3 C1 60.9(3) . . . . ?
B1 B2 B3 C2 -33.00(19) . . . . ?
B1 B2 B3 B4 -0.4(3) . . . . ?
B1 B2 B3 B9 101.5(2) . . . . ?
B1 B2 B9 C1 -59.9(2) . . . . ?
B1 B2 B9 B3 -99.9(2) . . . . ?
B1 B2 B9 B7 0.3(3) . . . . ?
B1 B2 B9 B10 38.86(19) . . . . ?
B1 B2 B10 N2 107.1(3) . . . . ?
B1 B2 B10 B7 -98.0(2) . . . . ?
B1 B2 B10 B8 -36.38(18) . . . . ?
B1 B2 B10 B9 -137.0(2) . . . . ?
B1 B5 B6 C1 60.8(2) . . . . ?
B1 B5 B6 B4 100.6(2) . . . . ?
B1 B5 B6 B7 -0.1(3) . . . . ?
B1 B5 B6 B8 -38.05(19) . . . . ?
B1 B5 B8 N1 -109.4(3) . . . . ?
B1 B5 B8 B6 137.1(2) . . . . ?
B1 B5 B8 B7 99.3(2) . . . . ?
B1 B5 B8 B10 37.03(19) . . . . ?
B1 B8 B10 B2 36.91(19) . . . . ?
B1 B8 B10 N2 -103.8(3) . . . . ?
B1 B8 B10 B7 137.0(2) . . . . ?
B1 B8 B10 B9 99.5(2) . . . . ?
C2 B1 B2 B3 32.97(19) . . . . ?
C2 B1 B2 B9 96.3(2) . . . . ?
C2 B1 B2 B10 135.0(2) . . . . ?
C2 B1 B5 B4 -33.13(19) . . . . ?
C2 B1 B5 B6 -96.2(2) . . . . ?
C2 B1 B5 B8 -134.3(2) . . . . ?
C2 B1 B8 N1 149.4(2) . . . . ?
C2 B1 B8 B5 39.2(2) . . . . ?
C2 B1 B8 B6 1.6(3) . . . . ?
C2 B1 B8 B7 -61.3(2) . . . . ?
C2 B1 B8 B10 -99.0(2) . . . . ?
C2 B1 B10 B2 -38.74(18) . . . . ?
C2 B1 B10 N2 -146.1(2) . . . . ?
C2 B1 B10 B7 62.3(2) . . . . ?
C2 B1 B10 B8 99.5(2) . . . . ?
C2 B1 B10 B9 -0.8(2) . . . . ?
C2 B2 B3 C1 93.9(2) . . . . ?
C2 B2 B3 B4 32.60(19) . . . . ?
C2 B2 B3 B9 134.5(2) . . . . ?
C2 B2 B9 C1 1.2(3) . . . . ?
C2 B2 B9 B3 -38.89(19) . . . . ?
C2 B2 B9 B7 61.3(2) . . . . ?
C2 B2 B9 B10 99.9(2) . . . . ?
C2 B2 B10 B1 38.71(18) . . . . ?
C2 B2 B10 N2 145.9(2) . . . . ?
C2 B2 B10 B7 -59.3(3) . . . . ?
C2 B2 B10 B8 2.3(3) . . . . ?
C2 B2 B10 B9 -98.2(2) . . . . ?
C2 B3 B4 C1 129.1(2) . . . . ?
C2 B3 B4 B5 33.01(19) . . . . ?
C2 B3 B4 B6 96.7(2) . . . . ?
C2 B3 B9 C1 -93.1(2) . . . . ?
C2 B3 B9 B2 39.60(19) . . . . ?
C2 B3 B9 B7 -60.3(2) . . . . ?
C2 B3 B9 B10 2.7(3) . . . . ?
C2 B4 B5 B1 33.36(19) . . . . ?
C2 B4 B5 B6 133.6(2) . . . . ?
C2 B4 B5 B8 96.6(2) . . . . ?
C2 B4 B6 C1 93.5(2) . . . . ?
C2 B4 B6 B5 -40.0(2) . . . . ?
C2 B4 B6 B7 61.0(3) . . . . ?
C2 B4 B6 B8 -2.5(3) . . . . ?
C2 B5 B6 C1 -0.5(2) . . . . ?
C2 B5 B6 B4 39.40(19) . . . . ?
C2 B5 B6 B7 -61.3(2) . . . . ?
C2 B5 B6 B8 -99.2(2) . . . . ?
C2 B5 B8 N1 -148.7(2) . . . . ?
C2 B5 B8 B1 -39.29(19) . . . . ?
C2 B5 B8 B6 97.8(2) . . . . ?
C2 B5 B8 B7 60.1(2) . . . . ?
C2 B5 B8 B10 -2.3(3) . . . . ?
B2 B1 C2 B3 -36.4(2) . . . . ?
B2 B1 C2 B4 -106.8(3) . . . . ?
B2 B1 C2 B5 -143.6(2) . . . . ?
B2 B1 B5 C2 32.37(19) . . . . ?
B2 B1 B5 B4 -0.8(3) . . . . ?
B2 B1 B5 B6 -63.8(2) . . . . ?
B2 B1 B5 B8 -101.9(2) . . . . ?
B2 B1 B8 N1 -148.9(2) . . . . ?
B2 B1 B8 B5 100.9(2) . . . . ?
B2 B1 B8 B6 63.3(3) . . . . ?
B2 B1 B8 B7 0.3(3) . . . . ?
B2 B1 B8 B10 -37.33(19) . . . . ?
B2 B1 B10 N2 -107.3(2) . . . . ?
B2 B1 B10 B7 101.1(2) . . . . ?
B2 B1 B10 B8 138.3(2) . . . . ?
B2 B1 B10 B9 37.97(18) . . . . ?
B2 C2 B3 C1 -100.5(2) . . . . ?
B2 C2 B3 B4 -142.9(2) . . . . ?
B2 C2 B3 B9 -40.02(19) . . . . ?
B2 C2 B4 C1 -6.0(3) . . . . ?
B2 C2 B4 B3 36.1(2) . . . . ?
B2 C2 B4 B5 -106.8(2) . . . . ?
B2 C2 B4 B6 -66.3(3) . . . . ?
B2 C2 B5 B1 -35.7(2) . . . . ?
B2 C2 B5 B4 106.4(2) . . . . ?
B2 C2 B5 B6 66.2(3) . . . . ?
B2 C2 B5 B8 4.1(3) . . . . ?
B2 B3 B4 C1 96.1(2) . . . . ?
B2 B3 B4 C2 -33.09(19) . . . . ?
B2 B3 B4 B5 -0.1(3) . . . . ?
B2 B3 B4 B6 63.6(3) . . . . ?
B2 B3 B9 C1 -132.7(2) . . . . ?
B2 B3 B9 B7 -99.9(2) . . . . ?
B2 B3 B9 B10 -36.86(19) . . . . ?
B2 B9 B10 B1 -38.04(18) . . . . ?
B2 B9 B10 N2 104.1(3) . . . . ?
B2 B9 B10 B7 -136.3(2) . . . . ?
B2 B9 B10 B8 -99.6(2) . . . . ?
N2 C3 C4 C5 0.7(3) . . . . ?
N2 C6 C7 O2 175.4(3) . . . . ?
N2 C6 C7 O3A 46(4) . . . . ?
N2 C6 C7 O3 -15.2(7) . . . . ?
C3 N2 C6 C5 0.1(3) . . . . ?
C3 N2 C6 C7 173.7(3) . . . . ?
C3 N2 B10 B1 17.2(3) . . . . ?
C3 N2 B10 B2 -51.0(3) . . . . ?
C3 N2 B10 B7 160.8(3) . . . . ?
C3 N2 B10 B8 85.9(3) . . . . ?
C3 N2 B10 B9 -121.4(3) . . . . ?
C3 C4 C5 C6 -0.6(4) . . . . ?
B3 C1 B4 C2 42.34(19) . . . . ?
B3 C1 B4 B5 102.8(2) . . . . ?
B3 C1 B4 B6 143.4(2) . . . . ?
B3 C1 B6 B4 -36.0(2) . . . . ?
B3 C1 B6 B5 4.5(3) . . . . ?
B3 C1 B6 B7 107.1(2) . . . . ?
B3 C1 B6 B8 67.5(3) . . . . ?
B3 C1 B7 B6 -106.7(2) . . . . ?
B3 C1 B7 B8 -67.0(3) . . . . ?
B3 C1 B7 B9 36.9(2) . . . . ?
B3 C1 B7 B10 -2.6(3) . . . . ?
B3 C1 B9 B2 -40.8(2) . . . . ?
B3 C1 B9 B7 -142.3(2) . . . . ?
B3 C1 B9 B10 -102.8(2) . . . . ?
B3 C2 B2 B1 142.4(2) . . . . ?
B3 C2 B2 B9 39.68(19) . . . . ?
B3 C2 B2 B10 102.6(2) . . . . ?
B3 C2 B4 C1 -42.13(19) . . . . ?
B3 C2 B4 B5 -142.9(2) . . . . ?
B3 C2 B4 B6 -102.4(2) . . . . ?
B3 C2 B5 B1 -105.6(2) . . . . ?
B3 C2 B5 B4 36.6(2) . . . . ?
B3 C2 B5 B6 -3.7(3) . . . . ?
B3 C2 B5 B8 -65.8(3) . . . . ?
B3 B2 B9 C1 40.06(19) . . . . ?
B3 B2 B9 B7 100.2(2) . . . . ?
B3 B2 B9 B10 138.8(2) . . . . ?
B3 B2 B10 B1 100.0(2) . . . . ?
B3 B2 B10 N2 -152.9(2) . . . . ?
B3 B2 B10 B7 1.9(3) . . . . ?
B3 B2 B10 B8 63.6(3) . . . . ?
B3 B2 B10 B9 -37.0(2) . . . . ?
B3 B4 B5 B1 0.5(3) . . . . ?
B3 B4 B5 C2 -32.85(19) . . . . ?
B3 B4 B5 B6 100.7(2) . . . . ?
B3 B4 B5 B8 63.7(2) . . . . ?
B3 B4 B6 C1 32.23(19) . . . . ?
B3 B4 B6 B5 -101.3(2) . . . . ?
B3 B4 B6 B7 -0.3(3) . . . . ?
B3 B4 B6 B8 -63.8(3) . . . . ?
B3 B9 B10 B1 -1.2(2) . . . . ?
B3 B9 B10 B2 36.82(19) . . . . ?
B3 B9 B10 N2 140.9(2) . . . . ?
B3 B9 B10 B7 -99.5(2) . . . . ?
B3 B9 B10 B8 -62.8(2) . . . . ?
B4 C1 B3 C2 -42.05(19) . . . . ?
B4 C1 B3 B2 -102.9(2) . . . . ?
B4 C1 B3 B9 -144.0(2) . . . . ?
B4 C1 B6 B5 40.42(19) . . . . ?
B4 C1 B6 B7 143.1(2) . . . . ?
B4 C1 B6 B8 103.4(2) . . . . ?
B4 C1 B7 B6 -36.1(2) . . . . ?
B4 C1 B7 B8 3.7(3) . . . . ?
B4 C1 B7 B9 107.6(2) . . . . ?
B4 C1 B7 B10 68.0(3) . . . . ?
B4 C1 B9 B2 -5.3(3) . . . . ?
B4 C1 B9 B3 35.5(2) . . . . ?
B4 C1 B9 B7 -106.8(2) . . . . ?
B4 C1 B9 B10 -67.3(3) . . . . ?
B4 C2 B2 B1 105.9(2) . . . . ?
B4 C2 B2 B3 -36.5(2) . . . . ?
B4 C2 B2 B9 3.2(3) . . . . ?
B4 C2 B2 B10 66.1(3) . . . . ?
B4 C2 B3 C1 42.40(18) . . . . ?
B4 C2 B3 B2 142.9(2) . . . . ?
B4 C2 B3 B9 102.9(2) . . . . ?
B4 C2 B5 B1 -142.2(2) . . . . ?
B4 C2 B5 B6 -40.25(19) . . . . ?
B4 C2 B5 B8 -102.4(2) . . . . ?
B4 B3 B9 C1 -32.1(2) . . . . ?
B4 B3 B9 B2 100.6(2) . . . . ?
B4 B3 B9 B7 0.7(3) . . . . ?
B4 B3 B9 B10 63.8(2) . . . . ?
B4 B5 B6 C1 -39.85(19) . . . . ?
B4 B5 B6 B7 -100.7(2) . . . . ?
B4 B5 B6 B8 -138.7(2) . . . . ?
B4 B5 B8 N1 150.4(2) . . . . ?
B4 B5 B8 B1 -100.2(2) . . . . ?
B4 B5 B8 B6 36.96(19) . . . . ?
B4 B5 B8 B7 -0.8(3) . . . . ?
B4 B5 B8 B10 -63.1(2) . . . . ?
B4 B6 B7 C1 32.73(19) . . . . ?
B4 B6 B7 B8 -101.7(2) . . . . ?
B4 B6 B7 B9 0.7(3) . . . . ?
B4 B6 B7 B10 -62.7(3) . . . . ?
B4 B6 B8 N1 -145.9(3) . . . . ?
B4 B6 B8 B1 0.5(3) . . . . ?
B4 B6 B8 B5 -37.2(2) . . . . ?
B4 B6 B8 B7 100.4(2) . . . . ?
B4 B6 B8 B10 63.2(3) . . . . ?
C4 C5 C6 N2 0.3(3) . . . . ?
C4 C5 C6 C7 -173.2(3) . . . . ?
B5 B1 C2 B2 143.6(2) . . . . ?
B5 B1 C2 B3 107.2(2) . . . . ?
B5 B1 C2 B4 36.8(2) . . . . ?
B5 B1 B2 C2 -32.26(18) . . . . ?
B5 B1 B2 B3 0.7(3) . . . . ?
B5 B1 B2 B9 64.0(3) . . . . ?
B5 B1 B2 B10 102.8(2) . . . . ?
B5 B1 B8 N1 110.2(3) . . . . ?
B5 B1 B8 B6 -37.6(2) . . . . ?
B5 B1 B8 B7 -100.6(2) . . . . ?
B5 B1 B8 B10 -138.2(2) . . . . ?
B5 B1 B10 B2 -100.1(2) . . . . ?
B5 B1 B10 N2 152.5(2) . . . . ?
B5 B1 B10 B7 0.9(3) . . . . ?
B5 B1 B10 B8 38.13(19) . . . . ?
B5 B1 B10 B9 -62.2(2) . . . . ?
B5 C2 B2 B1 35.7(2) . . . . ?
B5 C2 B2 B3 -106.7(2) . . . . ?
B5 C2 B2 B9 -67.0(3) . . . . ?
B5 C2 B2 B10 -4.1(3) . . . . ?
B5 C2 B3 C1 6.0(3) . . . . ?
B5 C2 B3 B2 106.5(2) . . . . ?
B5 C2 B3 B4 -36.4(2) . . . . ?
B5 C2 B3 B9 66.5(3) . . . . ?
B5 C2 B4 C1 100.8(2) . . . . ?
B5 C2 B4 B3 142.9(2) . . . . ?
B5 C2 B4 B6 40.6(2) . . . . ?
B5 B4 B6 C1 133.5(2) . . . . ?
B5 B4 B6 B7 101.0(2) . . . . ?
B5 B4 B6 B8 37.5(2) . . . . ?
B5 B6 B7 C1 96.2(2) . . . . ?
B5 B6 B7 B8 -38.30(19) . . . . ?
B5 B6 B7 B9 64.2(3) . . . . ?
B5 B6 B7 B10 0.7(3) . . . . ?
B5 B6 B8 N1 -108.7(3) . . . . ?
B5 B6 B8 B1 37.7(2) . . . . ?
B5 B6 B8 B7 137.6(2) . . . . ?
B5 B6 B8 B10 100.3(2) . . . . ?
B5 B8 B10 B1 -36.95(19) . . . . ?
B5 B8 B10 B2 0.0(3) . . . . ?
B5 B8 B10 N2 -140.8(2) . . . . ?
B5 B8 B10 B7 100.0(2) . . . . ?
B5 B8 B10 B9 62.6(2) . . . . ?
C5 C6 C7 O2 -12.1(4) . . . . ?
C5 C6 C7 O3A -141(4) . . . . ?
C5 C6 C7 O3 157.3(6) . . . . ?
C6 N2 C3 C4 -0.5(3) . . . . ?
C6 N2 B10 B1 -165.3(3) . . . . ?
C6 N2 B10 B2 126.5(3) . . . . ?
C6 N2 B10 B7 -21.7(4) . . . . ?
C6 N2 B10 B8 -96.5(3) . . . . ?
C6 N2 B10 B9 56.1(4) . . . . ?
B6 C1 B3 C2 -6.3(3) . . . . ?
B6 C1 B3 B2 -67.1(3) . . . . ?
B6 C1 B3 B4 35.7(2) . . . . ?
B6 C1 B3 B9 -108.3(2) . . . . ?
B6 C1 B4 C2 -101.0(2) . . . . ?
B6 C1 B4 B3 -143.4(2) . . . . ?
B6 C1 B4 B5 -40.54(18) . . . . ?
B6 C1 B7 B8 39.72(17) . . . . ?
B6 C1 B7 B9 143.6(2) . . . . ?
B6 C1 B7 B10 104.1(2) . . . . ?
B6 C1 B9 B2 65.2(3) . . . . ?
B6 C1 B9 B3 106.0(2) . . . . ?
B6 C1 B9 B7 -36.3(2) . . . . ?
B6 C1 B9 B10 3.2(3) . . . . ?
B6 B4 B5 B1 -100.2(2) . . . . ?
B6 B4 B5 C2 -133.6(2) . . . . ?
B6 B4 B5 B8 -36.99(19) . . . . ?
B6 B5 B8 N1 113.5(2) . . . . ?
B6 B5 B8 B1 -137.1(2) . . . . ?
B6 B5 B8 B7 -37.77(18) . . . . ?
B6 B5 B8 B10 -100.1(2) . . . . ?
B6 B7 B8 N1 -112.5(3) . . . . ?
B6 B7 B8 B1 99.8(2) . . . . ?
B6 B7 B8 B5 37.40(18) . . . . ?
B6 B7 B8 B10 137.7(2) . . . . ?
B6 B7 B9 C1 32.08(19) . . . . ?
B6 B7 B9 B2 -63.7(3) . . . . ?
B6 B7 B9 B3 -0.9(3) . . . . ?
B6 B7 B9 B10 -102.4(2) . . . . ?
B6 B7 B10 B1 -1.0(3) . . . . ?
B6 B7 B10 B2 61.5(3) . . . . ?
B6 B7 B10 N2 -147.8(3) . . . . ?
B6 B7 B10 B8 -38.12(19) . . . . ?
B6 B7 B10 B9 100.0(2) . . . . ?
B6 B8 B10 B1 -99.4(2) . . . . ?
B6 B8 B10 B2 -62.4(2) . . . . ?
B6 B8 B10 N2 156.8(2) . . . . ?
B6 B8 B10 B7 37.64(19) . . . . ?
B6 B8 B10 B9 0.2(3) . . . . ?
B7 C1 B3 C2 64.6(3) . . . . ?
B7 C1 B3 B2 3.8(3) . . . . ?
B7 C1 B3 B4 106.6(2) . . . . ?
B7 C1 B3 B9 -37.4(2) . . . . ?
B7 C1 B4 C2 -64.7(2) . . . . ?
B7 C1 B4 B3 -107.0(2) . . . . ?
B7 C1 B4 B5 -4.2(3) . . . . ?
B7 C1 B4 B6 36.37(19) . . . . ?
B7 C1 B6 B4 -143.1(2) . . . . ?
B7 C1 B6 B5 -102.6(2) . . . . ?
B7 C1 B6 B8 -39.64(18) . . . . ?
B7 C1 B9 B2 101.5(2) . . . . ?
B7 C1 B9 B3 142.3(2) . . . . ?
B7 C1 B9 B10 39.55(19) . . . . ?
B7 B6 B8 N1 113.7(3) . . . . ?
B7 B6 B8 B1 -99.9(2) . . . . ?
B7 B6 B8 B5 -137.6(2) . . . . ?
B7 B6 B8 B10 -37.23(18) . . . . ?
B7 B8 B10 B1 -137.0(2) . . . . ?
B7 B8 B10 B2 -100.1(2) . . . . ?
B7 B8 B10 N2 119.2(3) . . . . ?
B7 B8 B10 B9 -37.45(19) . . . . ?
B7 B9 B10 B1 98.3(2) . . . . ?
B7 B9 B10 B2 136.3(2) . . . . ?
B7 B9 B10 N2 -119.6(3) . . . . ?
B7 B9 B10 B8 36.72(18) . . . . ?
B8 N1 C9 C10 179.6(2) . . . . ?
B8 N1 C12 C11 -179.4(2) . . . . ?
B8 N1 C12 C13 3.0(4) . . . . ?
B8 B1 C2 B2 103.3(2) . . . . ?
B8 B1 C2 B3 66.9(3) . . . . ?
B8 B1 C2 B4 -3.5(3) . . . . ?
B8 B1 C2 B5 -40.3(2) . . . . ?
B8 B1 B2 C2 -96.7(2) . . . . ?
B8 B1 B2 B3 -63.7(2) . . . . ?
B8 B1 B2 B9 -0.4(3) . . . . ?
B8 B1 B2 B10 38.33(19) . . . . ?
B8 B1 B5 C2 134.3(2) . . . . ?
B8 B1 B5 B4 101.2(2) . . . . ?
B8 B1 B5 B6 38.09(19) . . . . ?
B8 B1 B10 B2 -138.3(2) . . . . ?
B8 B1 B10 N2 114.4(2) . . . . ?
B8 B1 B10 B7 -37.19(18) . . . . ?
B8 B1 B10 B9 -100.3(2) . . . . ?
B8 B5 B6 C1 98.8(2) . . . . ?
B8 B5 B6 B4 138.7(2) . . . . ?
B8 B5 B6 B7 37.92(19) . . . . ?
B8 B6 B7 C1 134.47(19) . . . . ?
B8 B6 B7 B9 102.5(2) . . . . ?
B8 B6 B7 B10 39.03(19) . . . . ?
B8 B7 B9 C1 95.7(2) . . . . ?
B8 B7 B9 B2 -0.1(3) . . . . ?
B8 B7 B9 B3 62.8(3) . . . . ?
B8 B7 B9 B10 -38.70(19) . . . . ?
B8 B7 B10 B1 37.11(18) . . . . ?
B8 B7 B10 B2 99.6(2) . . . . ?
B8 B7 B10 N2 -109.7(3) . . . . ?
B8 B7 B10 B9 138.1(2) . . . . ?
C8 O2 C7 O3A -50(4) . . . . ?
C8 O2 C7 O3 7.3(7) . . . . ?
C8 O2 C7 C6 177.3(3) . . . . ?
B9 C1 B3 C2 102.0(2) . . . . ?
B9 C1 B3 B2 41.2(2) . . . . ?
B9 C1 B3 B4 144.0(2) . . . . ?
B9 C1 B4 C2 7.0(3) . . . . ?
B9 C1 B4 B3 -35.4(2) . . . . ?
B9 C1 B4 B5 67.5(3) . . . . ?
B9 C1 B4 B6 108.0(2) . . . . ?
B9 C1 B6 B4 -106.6(2) . . . . ?
B9 C1 B6 B5 -66.1(3) . . . . ?
B9 C1 B6 B7 36.5(2) . . . . ?
B9 C1 B6 B8 -3.1(3) . . . . ?
B9 C1 B7 B6 -143.6(2) . . . . ?
B9 C1 B7 B8 -103.9(2) . . . . ?
B9 C1 B7 B10 -39.57(19) . . . . ?
B9 B2 B3 C1 -40.5(2) . . . . ?
B9 B2 B3 C2 -134.5(2) . . . . ?
B9 B2 B3 B4 -101.9(2) . . . . ?
B9 B2 B10 B1 137.0(2) . . . . ?
B9 B2 B10 N2 -115.9(3) . . . . ?
B9 B2 B10 B7 38.9(2) . . . . ?
B9 B2 B10 B8 100.6(2) . . . . ?
B9 B3 B4 C1 32.16(19) . . . . ?
B9 B3 B4 C2 -97.0(2) . . . . ?
B9 B3 B4 B5 -64.0(3) . . . . ?
B9 B3 B4 B6 -0.3(3) . . . . ?
B9 B7 B8 N1 147.4(2) . . . . ?
B9 B7 B8 B1 -0.2(3) . . . . ?
B9 B7 B8 B5 -62.6(2) . . . . ?
B9 B7 B8 B6 -100.0(2) . . . . ?
B9 B7 B8 B10 37.70(19) . . . . ?
B9 B7 B10 B1 -101.0(2) . . . . ?
B9 B7 B10 B2 -38.5(2) . . . . ?
B9 B7 B10 N2 112.2(3) . . . . ?
B9 B7 B10 B8 -138.1(2) . . . . ?
C9 N1 B8 B1 -3.3(4) . . . . ?
C9 N1 B8 B5 67.2(3) . . . . ?
C9 N1 B8 B6 138.8(3) . . . . ?
C9 N1 B8 B7 -146.7(2) . . . . ?
C9 N1 B8 B10 -74.4(3) . . . . ?
C9 N1 C12 C11 -0.3(3) . . . . ?
C9 N1 C12 C13 -177.9(3) . . . . ?
C9 C10 C11 C12 0.3(3) . . . . ?
C9 C10 C11 C14 178.2(3) . . . . ?
C10 C11 C12 N1 0.0(3) . . . . ?
C10 C11 C12 C13 177.9(2) . . . . ?
C10 C11 C14 C15 -176.7(3) . . . . ?
B10 B1 C2 B2 39.06(17) . . . . ?
B10 B1 C2 B3 2.7(3) . . . . ?
B10 B1 C2 B4 -67.7(3) . . . . ?
B10 B1 C2 B5 -104.5(2) . . . . ?
B10 B1 B2 C2 -135.0(2) . . . . ?
B10 B1 B2 B3 -102.0(2) . . . . ?
B10 B1 B2 B9 -38.72(19) . . . . ?
B10 B1 B5 C2 95.7(2) . . . . ?
B10 B1 B5 B4 62.6(3) . . . . ?
B10 B1 B5 B6 -0.5(3) . . . . ?
B10 B1 B5 B8 -38.6(2) . . . . ?
B10 B1 B8 N1 -111.5(3) . . . . ?
B10 B1 B8 B5 138.2(2) . . . . ?
B10 B1 B8 B6 100.7(2) . . . . ?
B10 B1 B8 B7 37.67(19) . . . . ?
B10 B2 B3 C1 -3.3(3) . . . . ?
B10 B2 B3 C2 -97.3(2) . . . . ?
B10 B2 B3 B4 -64.7(3) . . . . ?
B10 B2 B3 B9 37.2(2) . . . . ?
B10 B2 B9 C1 -98.7(2) . . . . ?
B10 B2 B9 B3 -138.8(2) . . . . ?
B10 B2 B9 B7 -38.59(19) . . . . ?
B10 N2 C3 C4 177.7(2) . . . . ?
B10 N2 C6 C5 -177.7(3) . . . . ?
B10 N2 C6 C7 -4.1(5) . . . . ?
B10 B7 B8 N1 109.7(3) . . . . ?
B10 B7 B8 B1 -37.88(18) . . . . ?
B10 B7 B8 B5 -100.3(2) . . . . ?
B10 B7 B8 B6 -137.7(2) . . . . ?
B10 B7 B9 C1 134.4(2) . . . . ?
B10 B7 B9 B2 38.6(2) . . . . ?
B10 B7 B9 B3 101.5(2) . . . . ?
C11 C12 C13 C16 0.0(4) . . . . ?
C11 C14 C15 O1 176.7(2) . . . . ?
C11 C14 C15 C16 -1.4(4) . . . . ?
C12 N1 B8 B1 175.6(2) . . . . ?
C12 N1 B8 B5 -113.9(3) . . . . ?
C12 N1 B8 B6 -42.3(4) . . . . ?
C12 N1 B8 B7 32.2(4) . . . . ?
C12 N1 B8 B10 104.5(3) . . . . ?
C12 N1 C9 C10 0.5(3) . . . . ?
C12 C11 C14 C15 1.0(3) . . . . ?
C12 C13 C16 C15 -0.4(4) . . . . ?
C14 C11 C12 N1 -178.2(2) . . . . ?
C14 C11 C12 C13 -0.3(4) . . . . ?
C14 C15 C16 C13 1.1(4) . . . . ?
C17 O1 C15 C14 -179.5(2) . . . . ?
C17 O1 C15 C16 -1.5(3) . . . . ?
